data_7244142
loop_
_publ_author_name
'Park, Jiwon'
'Koo, Jin Young'
'Choi, Hee Cheul'

_publ_section_title
;
 The solvent influenced coordination variation of flexible ligands to
 Y(iii) towards MOF structural diversity
;
_journal_issue 4
_journal_name_full CrystEngComm
_journal_page_first 846
_journal_page_last 853
_journal_paper_doi 10.1039/D1CE01429C
_journal_volume 24
_journal_year 2022
_chemical_formula_sum 'C34 H58 N6 O26 Y4'
_chemical_formula_weight 1322.50
_space_group_crystal_system triclinic
_space_group_IT_number 2
_space_group_name_Hall '-P 1'
_space_group_name_H-M_alt 'P -1'
_atom_sites_solution_hydrogens geom
_audit_creation_method SHELXL-2018/3
_audit_update_record
;
2021-12-10 deposited with the CCDC.	2021-12-20 downloaded from the CCDC.
;
_cell_angle_alpha 99.49(3)
_cell_angle_beta 95.46(3)
_cell_angle_gamma 101.53(3)
_cell_formula_units_Z 2
_cell_length_a 9.5730(19)
_cell_length_b 14.857(3)
_cell_length_c 19.601(4)
_cell_measurement_reflns_used 22868
_cell_measurement_temperature 100(2)
_cell_measurement_theta_max 33.749
_cell_measurement_theta_min 0.458
_cell_volume 2670.4(10)
_computing_cell_refinement 'HKL3000sm (Otwinowski & Minor, 1997)'
_computing_data_collection 'PAL BL2D-SMDC Program (Shin et. al, 2016)'
_computing_data_reduction 'HKL3000sm (Otwinowski & Minor, 1997)'
_computing_structure_refinement 'SHELXL-2018/3 (Sheldrick, 2018)'
_computing_structure_solution 'SHELXT 2014/5 (Sheldrick, 2014)'
_diffrn_ambient_temperature 100(2)
_diffrn_measured_fraction_theta_full 0.816
_diffrn_measured_fraction_theta_max 0.659
_diffrn_measurement_device_type 'Rayonix MX225HS CCD area detector'
_diffrn_measurement_method 'omega scan'
_diffrn_radiation_type synchrotron
_diffrn_radiation_wavelength 0.800
_diffrn_reflns_av_R_equivalents 0.0387
_diffrn_reflns_av_unetI/netI 0.0679
_diffrn_reflns_Laue_measured_fraction_full 0.816
_diffrn_reflns_Laue_measured_fraction_max 0.659
_diffrn_reflns_limit_h_max 11
_diffrn_reflns_limit_h_min -11
_diffrn_reflns_limit_k_max 18
_diffrn_reflns_limit_k_min -18
_diffrn_reflns_limit_l_max 24
_diffrn_reflns_limit_l_min -24
_diffrn_reflns_number 15358
_diffrn_reflns_point_group_measured_fraction_full 0.816
_diffrn_reflns_point_group_measured_fraction_max 0.659
_diffrn_reflns_theta_full 28.685
_diffrn_reflns_theta_max 32.178
_diffrn_reflns_theta_min 1.603
_diffrn_source 'PLSII 2D bending magnet'
_exptl_absorpt_coefficient_mu 1.045
_exptl_absorpt_correction_T_max 1.000
_exptl_absorpt_correction_T_min 0.922
_exptl_absorpt_correction_type empirical
_exptl_absorpt_process_details 'HKL3000sm Scalepack(Otwinowski et.al,2003)'
_exptl_crystal_colour colorless
_exptl_crystal_density_diffrn 1.645
_exptl_crystal_description 'blunt rod'
_exptl_crystal_F_000 1336
_exptl_crystal_size_max 0.035
_exptl_crystal_size_mid 0.007
_exptl_crystal_size_min 0.006
_refine_diff_density_max 0.319
_refine_diff_density_min -0.225
_refine_diff_density_rms 0.032
_refine_ls_extinction_method none
_refine_ls_goodness_of_fit_ref 1.173
_refine_ls_hydrogen_treatment constr
_refine_ls_matrix_type full
_refine_ls_number_parameters 651
_refine_ls_number_reflns 8689
_refine_ls_number_restraints 0
_refine_ls_restrained_S_all 1.173
_refine_ls_R_factor_all 0.1413
_refine_ls_R_factor_gt 0.1002
_refine_ls_shift/su_max 0.063
_refine_ls_shift/su_mean 0.002
_refine_ls_structure_factor_coef Fsqd
_refine_ls_weighting_details 'w=1/[\s^2^(Fo^2^)+(0.2000P)^2^] where P=(Fo^2^+2Fc^2^)/3'
_refine_ls_weighting_scheme calc
_refine_ls_wR_factor_gt 0.3066
_refine_ls_wR_factor_ref 0.3316
_reflns_Friedel_coverage 0.000
_reflns_number_gt 5144
_reflns_number_total 8689
_reflns_threshold_expression 'I > 2\s(I)'
_cod_data_source_file d1ce01429c2.cif
_cod_data_source_block Yfum_Cl
_cod_depositor_comments 'Adding full bibliography for 7244137--7244142.cif.'
_cod_database_code 7244142
_shelx_shelxl_version_number 2018/3
_shelx_space_group_comment
;
The symmetry employed for this shelxl refinement is uniquely defined
by the following loop, which should always be used as a source of
symmetry information in preference to the above space-group names.
They are only intended as comments.
;
_shelx_estimated_absorpt_t_min 0.964
_shelx_estimated_absorpt_t_max 0.994

loop_
_space_group_symop_operation_xyz
'x, y, z'
'-x, -y, -z'

loop_
_atom_site_label
_atom_site_type_symbol
_atom_site_fract_x
_atom_site_fract_y
_atom_site_fract_z
_atom_site_U_iso_or_equiv
_atom_site_adp_type
_atom_site_occupancy
_atom_site_site_symmetry_order
_atom_site_calc_flag
_atom_site_refinement_flags_posn
_atom_site_refinement_flags_adp
_atom_site_refinement_flags_occupancy
_atom_site_disorder_assembly
_atom_site_disorder_group
Y1 Y 1.000000 1.500000 0.500000 0.0785(9) Uani 1 2 d S . P . .
Y2 Y 0.500000 1.000000 0.500000 0.0793(9) Uani 1 2 d S . P . .
Y3 Y 0.63184(11) 0.95980(7) 0.25237(4) 0.0785(8) Uani 1 1 d . . . . .
Y4 Y 0.15378(11) 0.45148(7) 0.25172(4) 0.0788(8) Uani 1 1 d . . . . .
Y5 Y 0.000000 0.500000 0.000000 0.0870(9) Uani 1 2 d S . P . .
Y6 Y -0.500000 0.000000 0.000000 0.0845(9) Uani 1 2 d S . P . .
O1A O 1.0149(9) 1.3833(5) 0.4157(4) 0.099(3) Uani 1 1 d . . . . .
O2A O 1.0012(8) 1.3486(5) 0.3002(3) 0.088(2) Uani 1 1 d . . . . .
O3A O 0.6685(8) 1.1001(5) 0.4588(3) 0.091(2) Uani 1 1 d . . . . .
O4A O 0.6694(11) 1.0734(6) 0.3457(4) 0.118(3) Uani 1 1 d . . . . .
C1A C 0.9674(12) 1.3309(7) 0.3579(5) 0.082(3) Uani 1 1 d . . . . .
C2A C 0.8663(12) 1.2389(7) 0.3547(5) 0.083(3) Uani 1 1 d . . . . .
H2A H 0.837234 1.198164 0.310727 0.100 Uiso 1 1 calc R U . . .
C3A C 0.8165(12) 1.2119(7) 0.4090(5) 0.082(3) Uani 1 1 d . . . . .
H3A H 0.849029 1.250923 0.453523 0.098 Uiso 1 1 calc R U . . .
C4A C 0.7095(12) 1.1217(8) 0.4044(5) 0.083(3) Uani 1 1 d . . . . .
O1B O 0.4253(9) 0.9047(5) 0.3973(4) 0.099(3) Uani 1 1 d . . . . .
O2B O 0.4782(10) 0.8511(6) 0.2937(4) 0.107(3) Uani 1 1 d . . . . .
O3B O 0.1357(8) 0.6071(5) 0.4492(3) 0.087(2) Uani 1 1 d . . . . .
O4B O 0.2201(8) 0.5571(5) 0.3520(3) 0.084(2) Uani 1 1 d . . . . .
C1B C 0.4194(13) 0.8409(7) 0.3455(5) 0.086(3) Uani 1 1 d . . . . .
C2B C 0.3404(13) 0.7432(8) 0.3466(5) 0.088(3) Uani 1 1 d . . . . .
H2B H 0.331178 0.696921 0.305798 0.105 Uiso 1 1 calc R U . . .
C3B C 0.2841(13) 0.7184(7) 0.4001(5) 0.085(3) Uani 1 1 d . . . . .
H3B H 0.292034 0.764636 0.440902 0.102 Uiso 1 1 calc R U . . .
C4B C 0.2071(12) 0.6205(7) 0.4008(5) 0.078(3) Uani 1 1 d . . . . .
O1C O 0.5269(9) 0.8703(5) 0.1489(3) 0.089(2) Uani 1 1 d . . . . .
O2C O 0.3989(9) 0.8811(5) 0.0504(4) 0.095(2) Uani 1 1 d . . . . .
O3C O 0.2582(9) 0.5725(5) 0.2015(3) 0.089(2) Uani 1 1 d . . . . .
O4C O 0.1581(10) 0.5661(6) 0.0939(4) 0.110(3) Uani 1 1 d . . . . .
C1C C 0.4263(11) 0.8402(7) 0.1003(5) 0.080(3) Uani 1 1 d . . . . .
C2C C 0.3333(11) 0.7439(7) 0.0968(5) 0.076(3) Uani 1 1 d . . . . .
H2C H 0.267421 0.715926 0.055875 0.091 Uiso 1 1 calc R U . . .
C3C C 0.3402(13) 0.6978(7) 0.1480(5) 0.089(3) Uani 1 1 d . . . . .
H3C H 0.410186 0.724500 0.187621 0.106 Uiso 1 1 calc R U . . .
C4C C 0.2441(12) 0.6057(7) 0.1471(5) 0.083(3) Uani 1 1 d . . . . .
O1D O 0.0131(10) 0.3751(5) 0.1521(3) 0.101(3) Uani 1 1 d . . . . .
O2D O -0.0572(10) 0.3674(5) 0.0419(4) 0.110(3) Uani 1 1 d . . . . .
O3D O -0.2626(8) 0.0810(5) 0.2035(3) 0.090(2) Uani 1 1 d . . . . .
O4D O -0.3648(10) 0.0781(6) 0.0977(4) 0.108(3) Uani 1 1 d . . . . .
C1D C -0.0608(12) 0.3358(7) 0.0963(5) 0.084(3) Uani 1 1 d . . . . .
C2D C -0.1606(12) 0.2404(7) 0.0936(5) 0.085(3) Uani 1 1 d . . . . .
H2D H -0.215324 0.207804 0.050524 0.102 Uiso 1 1 calc R U . . .
C3D C -0.1723(12) 0.2028(7) 0.1492(5) 0.083(3) Uani 1 1 d . . . . .
H3D H -0.112894 0.234266 0.191346 0.100 Uiso 1 1 calc R U . . .
C4D C -0.2732(12) 0.1139(7) 0.1495(5) 0.081(3) Uani 1 1 d . . . . .
O1W O 0.7663(4) 1.5109(2) 0.42478(16) 0.0322(11) Uani 1 1 d . . . . .
O2W O 0.6774(4) 0.8964(2) 0.52700(16) 0.0327(11) Uani 1 1 d . . . . .
O3W O -0.2038(6) 0.5509(4) 0.0635(2) 0.0674(17) Uani 1 1 d . . . . .
O4W O -0.2980(5) -0.0880(4) -0.0236(2) 0.0533(14) Uani 1 1 d . . . . .
O1SA O 0.7811(14) 0.9233(10) 0.3409(6) 0.157(5) Uani 1 1 d . . . . .
C1SA C 0.7968(19) 0.8672(13) 0.3710(7) 0.128(6) Uani 1 1 d . . . . .
H1SA H 0.707757 0.826478 0.373050 0.154 Uiso 1 1 calc R U . . .
N1SA N 0.9008(13) 0.8435(8) 0.4030(6) 0.104(3) Uani 1 1 d . . . . .
C2SA C 0.870(3) 0.7571(14) 0.4310(11) 0.201(11) Uani 1 1 d . . . . .
H2SA H 0.778798 0.751663 0.450172 0.302 Uiso 1 1 calc R U . . .
H2SB H 0.947673 0.758476 0.467962 0.302 Uiso 1 1 calc R U . . .
H2SC H 0.864164 0.703264 0.393543 0.302 Uiso 1 1 calc R U . . .
C3SA C 1.031(2) 0.9049(16) 0.4214(12) 0.189(9) Uani 1 1 d . . . . .
H3SA H 1.031597 0.959102 0.398911 0.284 Uiso 1 1 calc R U . . .
H3SB H 1.107439 0.873835 0.406306 0.284 Uiso 1 1 calc R U . . .
H3SC H 1.048600 0.925620 0.472198 0.284 Uiso 1 1 calc R U . . .
O1SB O 0.8187(10) 0.9049(7) 0.2072(5) 0.110(3) Uani 1 1 d . . . . .
C1SB C 0.8460(16) 0.8892(10) 0.1463(7) 0.107(4) Uani 1 1 d . . . . .
H1SB H 0.781047 0.897558 0.109301 0.129 Uiso 1 1 calc R U . . .
N1SB N 0.9669(15) 0.8605(9) 0.1321(6) 0.124(4) Uani 1 1 d . . . . .
C2SB C 1.003(2) 0.8389(17) 0.0650(8) 0.174(9) Uani 1 1 d . . . . .
H2SD H 1.025051 0.776635 0.057776 0.260 Uiso 1 1 calc R U . . .
H2SE H 1.087731 0.885350 0.059481 0.260 Uiso 1 1 calc R U . . .
H2SF H 0.922322 0.839696 0.030632 0.260 Uiso 1 1 calc R U . . .
C3SB C 1.079(2) 0.8445(14) 0.1888(8) 0.143(6) Uani 1 1 d . . . . .
H3SD H 1.163913 0.896220 0.197132 0.214 Uiso 1 1 calc R U . . .
H3SE H 1.107614 0.785503 0.172911 0.214 Uiso 1 1 calc R U . . .
H3SF H 1.036735 0.841594 0.232180 0.214 Uiso 1 1 calc R U . . .
O1SC O 0.4220(12) 1.0220(8) 0.2376(4) 0.111(3) Uani 1 1 d . . . . .
C1SC C 0.3411(17) 1.0452(12) 0.2691(8) 0.116(5) Uani 1 1 d . . . . .
H1SC H 0.344913 1.031648 0.314831 0.139 Uiso 1 1 calc R U . . .
N1SC N 0.2399(12) 1.0892(9) 0.2514(5) 0.106(3) Uani 1 1 d . . . . .
C2SC C 0.149(2) 1.1196(19) 0.3033(10) 0.193(11) Uani 1 1 d . . . . .
H2SG H 0.050737 1.082413 0.290255 0.290 Uiso 1 1 calc R U . . .
H2SH H 0.149487 1.185876 0.304851 0.290 Uiso 1 1 calc R U . . .
H2SI H 0.187445 1.110731 0.349320 0.290 Uiso 1 1 calc R U . . .
C3SC C 0.210(3) 1.127(2) 0.1872(10) 0.230(13) Uani 1 1 d . . . . .
H3SG H 0.262079 1.192694 0.194284 0.346 Uiso 1 1 calc R U . . .
H3SH H 0.106868 1.123350 0.177157 0.346 Uiso 1 1 calc R U . . .
H3SI H 0.242766 1.090679 0.147832 0.346 Uiso 1 1 calc R U . . .
O1SD O 0.3114(10) 0.3889(6) 0.3201(4) 0.102(3) Uani 1 1 d . . . . .
C1SD C 0.3426(13) 0.3945(8) 0.3824(6) 0.090(3) Uani 1 1 d . . . . .
H1SD H 0.301896 0.434699 0.413723 0.108 Uiso 1 1 calc R U . . .
N1SD N 0.4300(11) 0.3476(7) 0.4083(5) 0.093(3) Uani 1 1 d . . . . .
C2SD C 0.4992(18) 0.2847(10) 0.3622(7) 0.123(5) Uani 1 1 d . . . . .
H2SJ H 0.462559 0.282225 0.313298 0.185 Uiso 1 1 calc R U . . .
H2SK H 0.476960 0.221767 0.373006 0.185 Uiso 1 1 calc R U . . .
H2SL H 0.603568 0.308812 0.369749 0.185 Uiso 1 1 calc R U . . .
C3SD C 0.4731(15) 0.3597(10) 0.4847(6) 0.111(4) Uani 1 1 d . . . . .
H3SJ H 0.419832 0.401515 0.509699 0.167 Uiso 1 1 calc R U . . .
H3SK H 0.576552 0.386719 0.495942 0.167 Uiso 1 1 calc R U . . .
H3SL H 0.451483 0.298687 0.498977 0.167 Uiso 1 1 calc R U . . .
O1SE O 0.3068(11) 0.3869(7) 0.1832(4) 0.111(3) Uani 1 1 d . . . . .
C1SE C 0.3280(16) 0.3795(9) 0.1226(6) 0.102(4) Uani 1 1 d . . . . .
H1SE H 0.262097 0.397855 0.091146 0.123 Uiso 1 1 calc R U . . .
N1SE N 0.4351(14) 0.3482(9) 0.0974(6) 0.113(4) Uani 1 1 d . . . . .
C2SE C 0.450(3) 0.3360(15) 0.0191(10) 0.189(10) Uani 1 1 d . . . . .
H2SM H 0.414237 0.270117 -0.002946 0.284 Uiso 1 1 calc R U . . .
H2SN H 0.551659 0.355489 0.013308 0.284 Uiso 1 1 calc R U . . .
H2SO H 0.394213 0.374533 -0.002827 0.284 Uiso 1 1 calc R U . . .
C3SE C 0.545(2) 0.3120(18) 0.1464(12) 0.187(9) Uani 1 1 d . . . . .
H3SM H 0.641041 0.351589 0.149977 0.280 Uiso 1 1 calc R U . . .
H3SN H 0.546167 0.247277 0.126516 0.280 Uiso 1 1 calc R U . . .
H3SO H 0.514145 0.314842 0.192864 0.280 Uiso 1 1 calc R U . . .
O1SF O -0.0307(12) 0.5325(6) 0.2560(4) 0.110(3) Uani 1 1 d . . . . .
C1SF C -0.1550(13) 0.5211(11) 0.2569(6) 0.095(4) Uani 1 1 d . . . . .
H1SF H -0.200652 0.460477 0.262899 0.114 Uiso 1 1 calc R U . . .
N1SF N -0.2369(14) 0.5754(10) 0.2515(5) 0.110(4) Uani 1 1 d . . . . .
C2SF C -0.178(2) 0.6672(12) 0.2368(9) 0.145(6) Uani 1 1 d . . . . .
H2SP H -0.090857 0.696744 0.269286 0.217 Uiso 1 1 calc R U . . .
H2SQ H -0.249542 0.706063 0.242355 0.217 Uiso 1 1 calc R U . . .
H2SR H -0.155357 0.660574 0.188803 0.217 Uiso 1 1 calc R U . . .
C3SF C -0.382(2) 0.5552(14) 0.2558(13) 0.195(10) Uani 1 1 d . . . . .
H3SP H -0.418025 0.487196 0.246765 0.292 Uiso 1 1 calc R U . . .
H3SQ H -0.432535 0.582082 0.221013 0.292 Uiso 1 1 calc R U . . .
H3SR H -0.399316 0.581872 0.302555 0.292 Uiso 1 1 calc R U . . .

loop_
_atom_site_aniso_label
_atom_site_aniso_U_11
_atom_site_aniso_U_22
_atom_site_aniso_U_33
_atom_site_aniso_U_23
_atom_site_aniso_U_13
_atom_site_aniso_U_12
Y1 0.0944(12) 0.0704(10) 0.0632(10) 0.0206(6) 0.0130(6) -0.0074(7)
Y2 0.0958(12) 0.0715(10) 0.0628(10) 0.0209(6) 0.0128(6) -0.0080(7)
Y3 0.0906(10) 0.0752(9) 0.0621(9) 0.0235(4) 0.0079(4) -0.0072(5)
Y4 0.0935(10) 0.0725(9) 0.0626(9) 0.0227(4) 0.0083(4) -0.0072(5)
Y5 0.1040(13) 0.0792(11) 0.0654(10) 0.0289(6) -0.0006(7) -0.0160(8)
Y6 0.1006(13) 0.0767(11) 0.0648(10) 0.0279(6) 0.0006(6) -0.0145(8)
O1A 0.125(6) 0.082(4) 0.077(4) 0.018(3) 0.026(4) -0.014(4)
O2A 0.102(5) 0.086(4) 0.068(4) 0.028(3) 0.014(3) -0.008(4)
O3A 0.102(5) 0.086(4) 0.072(4) 0.016(3) 0.020(3) -0.016(4)
O4A 0.154(8) 0.099(5) 0.066(4) 0.008(4) 0.020(4) -0.048(5)
C1A 0.094(7) 0.077(6) 0.070(5) 0.021(4) 0.017(5) 0.000(5)
C2A 0.099(7) 0.073(6) 0.065(5) 0.009(4) 0.004(5) -0.008(5)
C3A 0.092(7) 0.076(6) 0.071(5) 0.009(4) 0.021(5) 0.004(5)
C4A 0.093(7) 0.087(6) 0.065(5) 0.029(5) 0.011(5) -0.001(6)
O1B 0.126(6) 0.078(4) 0.078(4) 0.019(3) 0.018(4) -0.016(4)
O2B 0.140(7) 0.091(5) 0.070(4) 0.018(3) 0.026(4) -0.026(5)
O3B 0.105(5) 0.076(4) 0.076(4) 0.025(3) 0.021(3) -0.001(4)
O4B 0.097(5) 0.079(4) 0.069(4) 0.022(3) 0.010(3) -0.003(4)
C1B 0.104(8) 0.075(6) 0.071(5) 0.015(5) 0.024(5) -0.004(6)
C2B 0.110(8) 0.080(6) 0.069(5) 0.021(4) 0.017(5) 0.002(6)
C3B 0.105(8) 0.074(6) 0.070(5) 0.016(4) 0.011(5) 0.003(6)
C4B 0.089(6) 0.076(6) 0.066(5) 0.027(4) 0.011(4) 0.001(5)
O1C 0.108(5) 0.081(4) 0.065(4) 0.020(3) 0.010(3) -0.013(4)
O2C 0.113(6) 0.081(4) 0.079(4) 0.033(3) -0.002(4) -0.015(4)
O3C 0.106(5) 0.081(4) 0.068(4) 0.027(3) -0.001(3) -0.009(4)
O4C 0.132(7) 0.095(5) 0.084(5) 0.043(4) -0.020(4) -0.027(5)
C1C 0.083(6) 0.080(6) 0.069(5) 0.025(4) 0.007(4) -0.009(5)
C2C 0.085(6) 0.070(5) 0.067(5) 0.018(4) 0.006(4) -0.001(5)
C3C 0.106(8) 0.080(6) 0.065(5) 0.017(4) 0.005(5) -0.016(6)
C4C 0.098(7) 0.076(6) 0.068(5) 0.026(4) 0.010(5) -0.003(5)
O1D 0.129(6) 0.092(5) 0.063(4) 0.024(3) 0.003(4) -0.028(5)
O2D 0.142(7) 0.092(5) 0.072(4) 0.037(4) -0.012(4) -0.031(5)
O3D 0.101(5) 0.087(4) 0.070(4) 0.027(3) 0.003(3) -0.013(4)
O4D 0.128(6) 0.096(5) 0.079(4) 0.032(4) -0.012(4) -0.027(5)
C1D 0.090(7) 0.084(6) 0.064(5) 0.023(4) 0.005(4) -0.016(5)
C2D 0.102(7) 0.074(6) 0.073(5) 0.026(4) 0.003(5) -0.004(6)
C3D 0.099(7) 0.079(6) 0.063(5) 0.021(4) 0.006(5) -0.007(6)
C4D 0.097(7) 0.076(6) 0.065(5) 0.027(4) 0.008(5) -0.003(5)
O1W 0.036(2) 0.0311(19) 0.0246(17) 0.0105(13) -0.0009(13) -0.0056(16)
O2W 0.043(2) 0.0280(18) 0.0269(17) 0.0105(13) 0.0041(14) 0.0038(16)
O3W 0.078(4) 0.089(4) 0.048(3) 0.026(2) 0.027(2) 0.030(3)
O4W 0.062(3) 0.074(3) 0.040(2) 0.027(2) 0.0198(19) 0.031(3)
O1SA 0.157(10) 0.210(13) 0.113(7) 0.061(8) 0.006(7) 0.038(10)
C1SA 0.154(13) 0.173(14) 0.089(8) 0.058(9) 0.012(8) 0.086(12)
N1SA 0.118(8) 0.097(7) 0.097(6) 0.034(5) 0.007(6) 0.014(6)
C2SA 0.30(3) 0.179(18) 0.21(2) 0.116(16) 0.13(2) 0.13(2)
C3SA 0.146(17) 0.172(19) 0.23(2) 0.025(16) -0.018(16) 0.015(15)
O1SB 0.100(6) 0.120(7) 0.107(6) 0.020(5) 0.022(5) 0.018(5)
C1SB 0.111(10) 0.118(10) 0.097(8) 0.029(7) 0.033(7) 0.018(8)
N1SB 0.133(10) 0.125(9) 0.114(8) 0.020(7) 0.049(7) 0.014(8)
C2SB 0.170(17) 0.26(3) 0.099(11) 0.027(13) 0.015(11) 0.080(18)
C3SB 0.140(13) 0.171(16) 0.121(11) 0.017(10) 0.000(10) 0.060(13)
O1SC 0.117(7) 0.138(8) 0.081(5) 0.036(5) 0.023(5) 0.019(6)
C1SC 0.104(10) 0.134(12) 0.099(9) 0.045(8) 0.005(8) -0.013(10)
N1SC 0.095(7) 0.128(9) 0.091(6) 0.034(6) 0.003(5) 0.010(7)
C2SC 0.122(13) 0.30(3) 0.136(14) 0.057(16) 0.024(11) -0.021(16)
C3SC 0.25(3) 0.31(3) 0.113(13) 0.055(17) 0.030(15) 0.01(3)
O1SD 0.109(6) 0.107(6) 0.083(5) 0.020(4) -0.001(4) 0.014(5)
C1SD 0.096(7) 0.099(7) 0.081(6) 0.038(6) 0.009(5) 0.021(6)
N1SD 0.104(7) 0.089(6) 0.084(5) 0.027(5) 0.011(5) 0.008(6)
C2SD 0.139(12) 0.114(10) 0.118(10) 0.025(8) 0.016(9) 0.027(10)
C3SD 0.120(10) 0.117(9) 0.099(8) 0.049(7) 0.003(7) 0.014(8)
O1SE 0.136(7) 0.114(6) 0.095(6) 0.035(5) 0.035(5) 0.032(6)
C1SE 0.122(10) 0.098(8) 0.093(8) 0.034(6) 0.027(7) 0.018(8)
N1SE 0.119(9) 0.118(8) 0.107(8) 0.026(6) 0.036(7) 0.024(7)
C2SE 0.27(3) 0.185(19) 0.153(16) 0.071(14) 0.110(17) 0.071(19)
C3SE 0.17(2) 0.21(2) 0.20(2) 0.062(18) 0.044(17) 0.060(19)
O1SF 0.141(8) 0.103(6) 0.091(5) 0.032(4) 0.021(5) 0.025(6)
C1SF 0.058(6) 0.132(11) 0.085(7) 0.021(7) -0.006(5) 0.003(7)
N1SF 0.098(8) 0.133(10) 0.091(6) 0.030(6) 0.007(5) -0.001(8)
C2SF 0.185(17) 0.127(12) 0.137(12) 0.039(10) 0.010(11) 0.063(12)
C3SF 0.157(19) 0.126(14) 0.28(3) -0.010(16) -0.007(18) 0.042(15)

loop_
_atom_type_symbol
_atom_type_description
_atom_type_scat_dispersion_real
_atom_type_scat_dispersion_imag
_atom_type_scat_source
C C 0.0047 0.0022 'International Tables Vol C Tables 4.2.6.8 and 6.1.1.4'
H H 0.0000 0.0000 'International Tables Vol C Tables 4.2.6.8 and 6.1.1.4'
N N 0.0089 0.0045 'International Tables Vol C Tables 4.2.6.8 and 6.1.1.4'
O O 0.0150 0.0081 'International Tables Vol C Tables 4.2.6.8 and 6.1.1.4'
Y Y -1.9820 0.6376 'International Tables Vol C Tables 4.2.6.8 and 6.1.1.4'

loop_
_geom_angle_atom_site_label_1
_geom_angle_atom_site_label_2
_geom_angle_atom_site_label_3
_geom_angle
_geom_angle_site_symmetry_1
_geom_angle_site_symmetry_3
_geom_angle_publ_flag
O1A Y1 O1A 180.0(3) . 2_786 ?
O1A Y1 O3B 88.3(2) . 2_676 ?
O1A Y1 O3B 91.7(2) 2_786 2_676 ?
O1A Y1 O3B 91.7(2) . 1_665 ?
O1A Y1 O3B 88.3(2) 2_786 1_665 ?
O3B Y1 O3B 180.0 2_676 1_665 ?
O1A Y1 O1W 86.6(3) . . ?
O1A Y1 O1W 93.4(3) 2_786 . ?
O3B Y1 O1W 88.8(2) 2_676 . ?
O3B Y1 O1W 91.2(2) 1_665 . ?
O1A Y1 O1W 93.4(3) . 2_786 ?
O1A Y1 O1W 86.6(3) 2_786 2_786 ?
O3B Y1 O1W 91.2(2) 2_676 2_786 ?
O3B Y1 O1W 88.8(2) 1_665 2_786 ?
O1W Y1 O1W 180.00(12) . 2_786 ?
O1B Y2 O1B 180.0 2_676 . ?
O1B Y2 O3A 94.6(2) 2_676 2_676 ?
O1B Y2 O3A 85.4(2) . 2_676 ?
O1B Y2 O3A 85.4(2) 2_676 . ?
O1B Y2 O3A 94.6(2) . . ?
O3A Y2 O3A 180.0 2_676 . ?
O1B Y2 O2W 91.3(3) 2_676 . ?
O1B Y2 O2W 88.7(3) . . ?
O3A Y2 O2W 87.3(2) 2_676 . ?
O3A Y2 O2W 92.7(2) . . ?
O1B Y2 O2W 88.7(3) 2_676 2_676 ?
O1B Y2 O2W 91.3(3) . 2_676 ?
O3A Y2 O2W 92.7(2) 2_676 2_676 ?
O3A Y2 O2W 87.3(2) . 2_676 ?
O2W Y2 O2W 180.0 . 2_676 ?
O4A Y3 O1C 158.9(4) . . ?
O4A Y3 O2B 97.6(3) . . ?
O1C Y3 O2B 82.1(2) . . ?
O4A Y3 O3D 81.4(3) . 1_665 ?
O1C Y3 O3D 93.8(2) . 1_665 ?
O2B Y3 O3D 166.2(4) . 1_665 ?
O4A Y3 O1SB 121.7(4) . . ?
O1C Y3 O1SB 76.8(3) . . ?
O2B Y3 O1SB 113.5(4) . . ?
O3D Y3 O1SB 78.0(3) 1_665 . ?
O4A Y3 O1SA 70.9(5) . . ?
O1C Y3 O1SA 129.0(4) . . ?
O2B Y3 O1SA 77.5(4) . . ?
O3D Y3 O1SA 114.7(4) 1_665 . ?
O1SB Y3 O1SA 69.8(4) . . ?
O4A Y3 O1SC 78.3(4) . . ?
O1C Y3 O1SC 80.8(3) . . ?
O2B Y3 O1SC 81.9(4) . . ?
O3D Y3 O1SC 84.5(3) 1_665 . ?
O1SB Y3 O1SC 150.3(3) . . ?
O1SA Y3 O1SC 139.8(4) . . ?
O4B Y4 O1D 156.8(3) . . ?
O4B Y4 O2A 93.8(2) . 1_445 ?
O1D Y4 O2A 82.9(2) . 1_445 ?
O4B Y4 O3C 84.2(2) . . ?
O1D Y4 O3C 93.3(2) . . ?
O2A Y4 O3C 165.4(3) 1_445 . ?
O4B Y4 O1SE 126.2(3) . . ?
O1D Y4 O1SE 75.0(4) . . ?
O2A Y4 O1SE 115.6(3) 1_445 . ?
O3C Y4 O1SE 76.6(3) . . ?
O4B Y4 O1SF 76.2(3) . . ?
O1D Y4 O1SF 80.6(3) . . ?
O2A Y4 O1SF 83.1(3) 1_445 . ?
O3C Y4 O1SF 82.4(3) . . ?
O1SE Y4 O1SF 146.5(3) . . ?
O4B Y4 O1SD 75.0(3) . . ?
O1D Y4 O1SD 125.8(3) . . ?
O2A Y4 O1SD 77.0(3) 1_445 . ?
O3C Y4 O1SD 116.1(3) . . ?
O1SE Y4 O1SD 69.9(3) . . ?
O1SF Y4 O1SD 143.6(3) . . ?
O4C Y5 O4C 180.0 . 2_565 ?
O4C Y5 O2D 88.8(3) . 2_565 ?
O4C Y5 O2D 91.2(3) 2_565 2_565 ?
O4C Y5 O2D 91.2(3) . . ?
O4C Y5 O2D 88.8(3) 2_565 . ?
O2D Y5 O2D 180.0 2_565 . ?
O4C Y5 O3W 90.3(3) . . ?
O4C Y5 O3W 89.7(3) 2_565 . ?
O2D Y5 O3W 94.3(3) 2_565 . ?
O2D Y5 O3W 85.7(3) . . ?
O4C Y5 O3W 89.7(3) . 2_565 ?
O4C Y5 O3W 90.3(3) 2_565 2_565 ?
O2D Y5 O3W 85.7(3) 2_565 2_565 ?
O2D Y5 O3W 94.3(3) . 2_565 ?
O3W Y5 O3W 180.0(3) . 2_565 ?
O4D Y6 O4D 180.0(3) 2_455 . ?
O4D Y6 O2C 93.5(2) 2_455 2_565 ?
O4D Y6 O2C 86.5(2) . 2_565 ?
O4D Y6 O2C 86.5(2) 2_455 1_445 ?
O4D Y6 O2C 93.5(2) . 1_445 ?
O2C Y6 O2C 180.0(3) 2_565 1_445 ?
O4D Y6 O4W 88.0(3) 2_455 2_455 ?
O4D Y6 O4W 92.0(3) . 2_455 ?
O2C Y6 O4W 87.4(3) 2_565 2_455 ?
O2C Y6 O4W 92.6(3) 1_445 2_455 ?
O4D Y6 O4W 92.0(3) 2_455 . ?
O4D Y6 O4W 88.0(3) . . ?
O2C Y6 O4W 92.6(3) 2_565 . ?
O2C Y6 O4W 87.4(3) 1_445 . ?
O4W Y6 O4W 180.0 2_455 . ?
C1A O1A Y1 150.7(9) . . ?
C1A O2A Y4 142.6(7) . 1_665 ?
C4A O3A Y2 143.1(7) . . ?
C4A O4A Y3 163.8(10) . . ?
O1A C1A O2A 124.5(9) . . ?
O1A C1A C2A 119.7(8) . . ?
O2A C1A C2A 115.7(9) . . ?
C3A C2A C1A 123.3(9) . . ?
C3A C2A H2A 118.3 . . ?
C1A C2A H2A 118.3 . . ?
C2A C3A C4A 122.6(9) . . ?
C2A C3A H3A 118.7 . . ?
C4A C3A H3A 118.7 . . ?
O4A C4A O3A 124.5(9) . . ?
O4A C4A C3A 116.7(8) . . ?
O3A C4A C3A 118.9(9) . . ?
C1B O1B Y2 160.8(9) . . ?
C1B O2B Y3 140.7(7) . . ?
C4B O3B Y1 146.4(7) . 1_445 ?
C4B O4B Y4 156.9(8) . . ?
O2B C1B O1B 124.9(9) . . ?
O2B C1B C2B 115.8(9) . . ?
O1B C1B C2B 119.2(8) . . ?
C3B C2B C1B 123.8(10) . . ?
C3B C2B H2B 118.1 . . ?
C1B C2B H2B 118.1 . . ?
C2B C3B C4B 123.2(10) . . ?
C2B C3B H3B 118.4 . . ?
C4B C3B H3B 118.4 . . ?
O3B C4B O4B 124.5(9) . . ?
O3B C4B C3B 118.1(10) . . ?
O4B C4B C3B 117.4(8) . . ?
C1C O1C Y3 153.7(8) . . ?
C1C O2C Y6 140.5(7) . 1_665 ?
C4C O3C Y4 141.1(7) . . ?
C4C O4C Y5 177.8(10) . . ?
O1C C1C O2C 125.5(8) . . ?
O1C C1C C2C 118.3(8) . . ?
O2C C1C C2C 116.0(8) . . ?
C3C C2C C1C 122.5(9) . . ?
C3C C2C H2C 118.8 . . ?
C1C C2C H2C 118.8 . . ?
C2C C3C C4C 123.2(10) . . ?
C2C C3C H3C 118.4 . . ?
C4C C3C H3C 118.4 . . ?
O4C C4C O3C 124.5(9) . . ?
O4C C4C C3C 119.6(8) . . ?
O3C C4C C3C 115.8(9) . . ?
C1D O1D Y4 177.5(6) . . ?
C1D O2D Y5 143.3(7) . . ?
C4D O3D Y3 141.4(7) . 1_445 ?
C4D O4D Y6 170.0(10) . . ?
O1D C1D O2D 124.1(9) . . ?
O1D C1D C2D 118.0(8) . . ?
O2D C1D C2D 117.9(8) . . ?
C3D C2D C1D 121.7(9) . . ?
C3D C2D H2D 119.2 . . ?
C1D C2D H2D 119.2 . . ?
C2D C3D C4D 123.2(9) . . ?
C2D C3D H3D 118.4 . . ?
C4D C3D H3D 118.4 . . ?
O3D C4D O4D 124.3(9) . . ?
O3D C4D C3D 116.4(9) . . ?
O4D C4D C3D 119.3(8) . . ?
C1SA O1SA Y3 144.0(14) . . ?
O1SA C1SA N1SA 137(2) . . ?
O1SA C1SA H1SA 111.3 . . ?
N1SA C1SA H1SA 111.3 . . ?
C1SA N1SA C3SA 120.3(15) . . ?
C1SA N1SA C2SA 118.0(16) . . ?
C3SA N1SA C2SA 120.7(17) . . ?
N1SA C2SA H2SA 109.5 . . ?
N1SA C2SA H2SB 109.5 . . ?
H2SA C2SA H2SB 109.5 . . ?
N1SA C2SA H2SC 109.5 . . ?
H2SA C2SA H2SC 109.5 . . ?
H2SB C2SA H2SC 109.5 . . ?
N1SA C3SA H3SA 109.5 . . ?
N1SA C3SA H3SB 109.5 . . ?
H3SA C3SA H3SB 109.5 . . ?
N1SA C3SA H3SC 109.5 . . ?
H3SA C3SA H3SC 109.5 . . ?
H3SB C3SA H3SC 109.5 . . ?
C1SB O1SB Y3 131.0(10) . . ?
O1SB C1SB N1SB 120.7(15) . . ?
O1SB C1SB H1SB 119.6 . . ?
N1SB C1SB H1SB 119.6 . . ?
C1SB N1SB C2SB 124.2(16) . . ?
C1SB N1SB C3SB 123.5(12) . . ?
C2SB N1SB C3SB 112.4(15) . . ?
N1SB C2SB H2SD 109.5 . . ?
N1SB C2SB H2SE 109.5 . . ?
H2SD C2SB H2SE 109.5 . . ?
N1SB C2SB H2SF 109.5 . . ?
H2SD C2SB H2SF 109.5 . . ?
H2SE C2SB H2SF 109.5 . . ?
N1SB C3SB H3SD 109.5 . . ?
N1SB C3SB H3SE 109.5 . . ?
H3SD C3SB H3SE 109.5 . . ?
N1SB C3SB H3SF 109.5 . . ?
H3SD C3SB H3SF 109.5 . . ?
H3SE C3SB H3SF 109.5 . . ?
C1SC O1SC Y3 139.0(11) . . ?
O1SC C1SC N1SC 128.6(15) . . ?
O1SC C1SC H1SC 115.7 . . ?
N1SC C1SC H1SC 115.7 . . ?
C1SC N1SC C2SC 119.7(14) . . ?
C1SC N1SC C3SC 130.1(16) . . ?
C2SC N1SC C3SC 109.6(18) . . ?
N1SC C2SC H2SG 109.5 . . ?
N1SC C2SC H2SH 109.5 . . ?
H2SG C2SC H2SH 109.5 . . ?
N1SC C2SC H2SI 109.5 . . ?
H2SG C2SC H2SI 109.5 . . ?
H2SH C2SC H2SI 109.5 . . ?
N1SC C3SC H3SG 109.5 . . ?
N1SC C3SC H3SH 109.5 . . ?
H3SG C3SC H3SH 109.5 . . ?
N1SC C3SC H3SI 109.5 . . ?
H3SG C3SC H3SI 109.5 . . ?
H3SH C3SC H3SI 109.5 . . ?
C1SD O1SD Y4 134.4(9) . . ?
O1SD C1SD N1SD 122.8(12) . . ?
O1SD C1SD H1SD 118.6 . . ?
N1SD C1SD H1SD 118.6 . . ?
C1SD N1SD C3SD 121.8(11) . . ?
C1SD N1SD C2SD 121.2(10) . . ?
C3SD N1SD C2SD 116.8(11) . . ?
N1SD C2SD H2SJ 109.5 . . ?
N1SD C2SD H2SK 109.5 . . ?
H2SJ C2SD H2SK 109.5 . . ?
N1SD C2SD H2SL 109.5 . . ?
H2SJ C2SD H2SL 109.5 . . ?
H2SK C2SD H2SL 109.5 . . ?
N1SD C3SD H3SJ 109.5 . . ?
N1SD C3SD H3SK 109.5 . . ?
H3SJ C3SD H3SK 109.5 . . ?
N1SD C3SD H3SL 109.5 . . ?
H3SJ C3SD H3SL 109.5 . . ?
H3SK C3SD H3SL 109.5 . . ?
C1SE O1SE Y4 136.6(10) . . ?
O1SE C1SE N1SE 124.9(14) . . ?
O1SE C1SE H1SE 117.5 . . ?
N1SE C1SE H1SE 117.5 . . ?
C1SE N1SE C2SE 121.9(15) . . ?
C1SE N1SE C3SE 120.0(13) . . ?
C2SE N1SE C3SE 117.8(16) . . ?
N1SE C2SE H2SM 109.5 . . ?
N1SE C2SE H2SN 109.5 . . ?
H2SM C2SE H2SN 109.5 . . ?
N1SE C2SE H2SO 109.5 . . ?
H2SM C2SE H2SO 109.5 . . ?
H2SN C2SE H2SO 109.5 . . ?
N1SE C3SE H3SM 109.5 . . ?
N1SE C3SE H3SN 109.5 . . ?
H3SM C3SE H3SN 109.5 . . ?
N1SE C3SE H3SO 109.5 . . ?
H3SM C3SE H3SO 109.5 . . ?
H3SN C3SE H3SO 109.5 . . ?
C1SF O1SF Y4 141.6(11) . . ?
O1SF C1SF N1SF 130.4(15) . . ?
O1SF C1SF H1SF 114.8 . . ?
N1SF C1SF H1SF 114.8 . . ?
C1SF N1SF C3SF 125.4(15) . . ?
C1SF N1SF C2SF 118.5(14) . . ?
C3SF N1SF C2SF 116.0(17) . . ?
N1SF C2SF H2SP 109.5 . . ?
N1SF C2SF H2SQ 109.5 . . ?
H2SP C2SF H2SQ 109.5 . . ?
N1SF C2SF H2SR 109.5 . . ?
H2SP C2SF H2SR 109.5 . . ?
H2SQ C2SF H2SR 109.5 . . ?
N1SF C3SF H3SP 109.5 . . ?
N1SF C3SF H3SQ 109.5 . . ?
H3SP C3SF H3SQ 109.5 . . ?
N1SF C3SF H3SR 109.5 . . ?
H3SP C3SF H3SR 109.5 . . ?
H3SQ C3SF H3SR 109.5 . . ?

loop_
_geom_bond_atom_site_label_1
_geom_bond_atom_site_label_2
_geom_bond_distance
_geom_bond_site_symmetry_2
_geom_bond_publ_flag
Y1 O1A 2.226(8) . ?
Y1 O1A 2.226(8) 2_786 ?
Y1 O3B 2.271(6) 2_676 ?
Y1 O3B 2.271(6) 1_665 ?
Y1 O1W 2.608(4) . ?
Y1 O1W 2.608(4) 2_786 ?
Y2 O1B 2.225(7) 2_676 ?
Y2 O1B 2.225(7) . ?
Y2 O3A 2.270(6) 2_676 ?
Y2 O3A 2.270(6) . ?
Y2 O2W 2.583(4) . ?
Y2 O2W 2.583(4) 2_676 ?
Y3 O4A 2.222(8) . ?
Y3 O1C 2.253(7) . ?
Y3 O2B 2.267(7) . ?
Y3 O3D 2.282(6) 1_665 ?
Y3 O1SB 2.301(10) . ?
Y3 O1SA 2.345(12) . ?
Y3 O1SC 2.386(12) . ?
Y4 O4B 2.252(7) . ?
Y4 O1D 2.253(7) . ?
Y4 O2A 2.285(6) 1_445 ?
Y4 O3C 2.292(6) . ?
Y4 O1SE 2.320(10) . ?
Y4 O1SF 2.328(11) . ?
Y4 O1SD 2.350(9) . ?
Y5 O4C 2.218(7) . ?
Y5 O4C 2.218(7) 2_565 ?
Y5 O2D 2.246(7) 2_565 ?
Y5 O2D 2.246(7) . ?
Y5 O3W 2.583(5) . ?
Y5 O3W 2.583(5) 2_565 ?
Y6 O4D 2.210(7) 2_455 ?
Y6 O4D 2.210(7) . ?
Y6 O2C 2.260(6) 2_565 ?
Y6 O2C 2.260(6) 1_445 ?
Y6 O4W 2.577(5) 2_455 ?
Y6 O4W 2.577(5) . ?
O1A C1A 1.252(12) . ?
O2A C1A 1.260(11) . ?
O3A C4A 1.239(11) . ?
O4A C4A 1.233(12) . ?
C1A C2A 1.498(13) . ?
C2A C3A 1.297(14) . ?
C2A H2A 0.9500 . ?
C3A C4A 1.498(14) . ?
C3A H3A 0.9500 . ?
O1B C1B 1.258(12) . ?
O2B C1B 1.222(12) . ?
O3B C4B 1.240(12) . ?
O4B C4B 1.261(13) . ?
C1B C2B 1.501(14) . ?
C2B C3B 1.297(14) . ?
C2B H2B 0.9500 . ?
C3B C4B 1.496(13) . ?
C3B H3B 0.9500 . ?
O1C C1C 1.244(12) . ?
O2C C1C 1.268(12) . ?
O3C C4C 1.253(11) . ?
O4C C4C 1.246(12) . ?
C1C C2C 1.513(13) . ?
C2C C3C 1.310(14) . ?
C2C H2C 0.9500 . ?
C3C C4C 1.486(13) . ?
C3C H3C 0.9500 . ?
O1D C1D 1.230(11) . ?
O2D C1D 1.235(11) . ?
O3D C4D 1.241(11) . ?
O4D C4D 1.243(12) . ?
C1D C2D 1.532(13) . ?
C2D C3D 1.307(13) . ?
C2D H2D 0.9500 . ?
C3D C4D 1.474(13) . ?
C3D H3D 0.9500 . ?
O1SA C1SA 1.122(17) . ?
C1SA N1SA 1.267(18) . ?
C1SA H1SA 0.9500 . ?
N1SA C3SA 1.37(2) . ?
N1SA C2SA 1.466(19) . ?
C2SA H2SA 0.9800 . ?
C2SA H2SB 0.9800 . ?
C2SA H2SC 0.9800 . ?
C3SA H3SA 0.9800 . ?
C3SA H3SB 0.9800 . ?
C3SA H3SC 0.9800 . ?
O1SB C1SB 1.240(15) . ?
C1SB N1SB 1.35(2) . ?
C1SB H1SB 0.9500 . ?
N1SB C2SB 1.394(19) . ?
N1SB C3SB 1.55(2) . ?
C2SB H2SD 0.9800 . ?
C2SB H2SE 0.9800 . ?
C2SB H2SF 0.9800 . ?
C3SB H3SD 0.9800 . ?
C3SB H3SE 0.9800 . ?
C3SB H3SF 0.9800 . ?
O1SC C1SC 1.108(19) . ?
C1SC N1SC 1.32(2) . ?
C1SC H1SC 0.9500 . ?
N1SC C2SC 1.47(2) . ?
N1SC C3SC 1.49(2) . ?
C2SC H2SG 0.9800 . ?
C2SC H2SH 0.9800 . ?
C2SC H2SI 0.9800 . ?
C3SC H3SG 0.9800 . ?
C3SC H3SH 0.9800 . ?
C3SC H3SI 0.9800 . ?
O1SD C1SD 1.215(12) . ?
C1SD N1SD 1.308(15) . ?
C1SD H1SD 0.9500 . ?
N1SD C3SD 1.487(15) . ?
N1SD C2SD 1.487(18) . ?
C2SD H2SJ 0.9800 . ?
C2SD H2SK 0.9800 . ?
C2SD H2SL 0.9800 . ?
C3SD H3SJ 0.9800 . ?
C3SD H3SK 0.9800 . ?
C3SD H3SL 0.9800 . ?
O1SE C1SE 1.215(14) . ?
C1SE N1SE 1.314(18) . ?
C1SE H1SE 0.9500 . ?
N1SE C2SE 1.54(2) . ?
N1SE C3SE 1.59(3) . ?
C2SE H2SM 0.9800 . ?
C2SE H2SN 0.9800 . ?
C2SE H2SO 0.9800 . ?
C3SE H3SM 0.9800 . ?
C3SE H3SN 0.9800 . ?
C3SE H3SO 0.9800 . ?
O1SF C1SF 1.170(15) . ?
C1SF N1SF 1.242(19) . ?
C1SF H1SF 0.9500 . ?
N1SF C3SF 1.38(2) . ?
N1SF C2SF 1.452(19) . ?
C2SF H2SP 0.9800 . ?
C2SF H2SQ 0.9800 . ?
C2SF H2SR 0.9800 . ?
C3SF H3SP 0.9800 . ?
C3SF H3SQ 0.9800 . ?
C3SF H3SR 0.9800 . ?

loop_
_geom_torsion_atom_site_label_1
_geom_torsion_atom_site_label_2
_geom_torsion_atom_site_label_3
_geom_torsion_atom_site_label_4
_geom_torsion
_geom_torsion_site_symmetry_1
_geom_torsion_site_symmetry_2
_geom_torsion_site_symmetry_3
_geom_torsion_site_symmetry_4
_geom_torsion_publ_flag
Y1 O1A C1A O2A 89.6(17) . . . . ?
Y1 O1A C1A C2A -92.2(15) . . . . ?
Y4 O2A C1A O1A 8(2) 1_665 . . . ?
Y4 O2A C1A C2A -170.6(9) 1_665 . . . ?
O1A C1A C2A C3A 4.6(19) . . . . ?
O2A C1A C2A C3A -177.0(12) . . . . ?
C1A C2A C3A C4A 176.8(10) . . . . ?
Y3 O4A C4A O3A -68(3) . . . . ?
Y3 O4A C4A C3A 112(2) . . . . ?
Y2 O3A C4A O4A -14(2) . . . . ?
Y2 O3A C4A C3A 167.1(9) . . . . ?
C2A C3A C4A O4A -0.4(19) . . . . ?
C2A C3A C4A O3A 178.9(12) . . . . ?
Y3 O2B C1B O1B 6(2) . . . . ?
Y3 O2B C1B C2B -171.3(9) . . . . ?
Y2 O1B C1B O2B -89(2) . . . . ?
Y2 O1B C1B C2B 88(2) . . . . ?
O2B C1B C2B C3B 173.1(13) . . . . ?
O1B C1B C2B C3B -4(2) . . . . ?
C1B C2B C3B C4B -179.3(11) . . . . ?
Y1 O3B C4B O4B 4(2) 1_445 . . . ?
Y1 O3B C4B C3B -175.9(9) 1_445 . . . ?
Y4 O4B C4B O3B 76.7(19) . . . . ?
Y4 O4B C4B C3B -103.6(16) . . . . ?
C2B C3B C4B O3B -167.5(12) . . . . ?
C2B C3B C4B O4B 12.7(18) . . . . ?
Y3 O1C C1C O2C 81.6(17) . . . . ?
Y3 O1C C1C C2C -102.8(15) . . . . ?
Y6 O2C C1C O1C 14(2) 1_665 . . . ?
Y6 O2C C1C C2C -162.1(8) 1_665 . . . ?
O1C C1C C2C C3C 10.8(18) . . . . ?
O2C C1C C2C C3C -173.1(12) . . . . ?
C1C C2C C3C C4C 176.4(11) . . . . ?
Y4 O3C C4C O4C -9(2) . . . . ?
Y4 O3C C4C C3C 172.4(9) . . . . ?
C2C C3C C4C O4C 5(2) . . . . ?
C2C C3C C4C O3C -176.2(12) . . . . ?
Y5 O2D C1D O1D -23(2) . . . . ?
Y5 O2D C1D C2D 159.0(10) . . . . ?
O1D C1D C2D C3D 2.7(19) . . . . ?
O2D C1D C2D C3D -178.9(13) . . . . ?
C1D C2D C3D C4D 176.4(11) . . . . ?
Y3 O3D C4D O4D -1(2) 1_445 . . . ?
Y3 O3D C4D C3D 176.5(9) 1_445 . . . ?
Y6 O4D C4D O3D -87(4) . . . . ?
Y6 O4D C4D C3D 95(4) . . . . ?
C2D C3D C4D O3D 172.5(12) . . . . ?
C2D C3D C4D O4D -9(2) . . . . ?
Y3 O1SA C1SA N1SA 152.8(17) . . . . ?
O1SA C1SA N1SA C3SA 16(3) . . . . ?
O1SA C1SA N1SA C2SA -175(2) . . . . ?
Y3 O1SB C1SB N1SB 177.1(9) . . . . ?
O1SB C1SB N1SB C2SB 178.1(16) . . . . ?
O1SB C1SB N1SB C3SB 0(2) . . . . ?
Y3 O1SC C1SC N1SC 170.8(10) . . . . ?
O1SC C1SC N1SC C2SC -175.7(18) . . . . ?
O1SC C1SC N1SC C3SC -5(3) . . . . ?
Y4 O1SD C1SD N1SD 175.9(8) . . . . ?
O1SD C1SD N1SD C3SD 176.4(11) . . . . ?
O1SD C1SD N1SD C2SD 1.0(18) . . . . ?
Y4 O1SE C1SE N1SE 171.6(9) . . . . ?
O1SE C1SE N1SE C2SE 176.7(14) . . . . ?
O1SE C1SE N1SE C3SE 3(2) . . . . ?
Y4 O1SF C1SF N1SF -170.7(10) . . . . ?
O1SF C1SF N1SF C3SF -177.6(18) . . . . ?
O1SF C1SF N1SF C2SF 5(2) . . . . ?
